data_7225497
loop_
_publ_author_name
'Peng, Panfeng'
'Wang, Jiang'
'Li, chunpu'
'Zhu, Wei'
'Jiang, Hualiang'
'Liu, Hong'

_publ_section_title
;
 Cu(II)-Catalyzed C6-Selective C-H Thiolation of 2-Pyridones Using Air as
 the Oxidant
;
_journal_name_full 'RSC Adv.'
_journal_paper_doi 10.1039/C6RA04388G
_journal_year 2016
_chemical_formula_sum 'C16 H12 N2 O S'
_chemical_formula_weight 280.34
_chemical_name_common work
_chemical_name_systematic
;
 ?
;
_space_group_IT_number 2
_symmetry_cell_setting triclinic
_symmetry_space_group_name_Hall '-P 1'
_symmetry_space_group_name_H-M 'P -1'
_atom_sites_solution_hydrogens geom
_atom_sites_solution_primary direct
_atom_sites_solution_secondary difmap
_audit_creation_method SHELXL-97
_audit_update_record
;
2015-12-02 deposited with the CCDC.
2016-06-09 downloaded from the CCDC.
;
_cell_angle_alpha 76.342(2)
_cell_angle_beta 79.372(2)
_cell_angle_gamma 84.6420(10)
_cell_formula_units_Z 2
_cell_length_a 7.2154(2)
_cell_length_b 9.4198(2)
_cell_length_c 10.4296(3)
_cell_measurement_reflns_used 6169
_cell_measurement_temperature 170(2)
_cell_measurement_theta_max 25.5
_cell_measurement_theta_min 4.50
_cell_volume 676.09(3)
_computing_cell_refinement 'Bruker SAINT'
_computing_data_collection 'Bruker APEX2'
_computing_data_reduction 'Bruker SAINT'
_computing_molecular_graphics 'Bruker SHELXTL'
_computing_publication_material 'Bruker SHELXTL'
_computing_structure_refinement 'SHELXL-97 (Sheldrick, 2008)'
_computing_structure_solution 'SHELXS-97 (Sheldrick, 2008)'
_diffrn_ambient_temperature 170(2)
_diffrn_measured_fraction_theta_full 0.998
_diffrn_measured_fraction_theta_max 0.998
_diffrn_measurement_device_type 'Bruker APEX-II CCD'
_diffrn_measurement_method 'phi and omega scans'
_diffrn_radiation_monochromator graphite
_diffrn_radiation_source 'fine-focus sealed tube'
_diffrn_radiation_type MoK\a
_diffrn_radiation_wavelength 0.71073
_diffrn_reflns_av_R_equivalents 0.0234
_diffrn_reflns_av_sigmaI/netI 0.0215
_diffrn_reflns_limit_h_max 8
_diffrn_reflns_limit_h_min -8
_diffrn_reflns_limit_k_max 11
_diffrn_reflns_limit_k_min -11
_diffrn_reflns_limit_l_max 12
_diffrn_reflns_limit_l_min -12
_diffrn_reflns_number 10057
_diffrn_reflns_theta_full 25.50
_diffrn_reflns_theta_max 25.50
_diffrn_reflns_theta_min 2.04
_exptl_absorpt_coefficient_mu 0.235
_exptl_absorpt_correction_T_max 0.8915
_exptl_absorpt_correction_T_min 0.7990
_exptl_absorpt_correction_type multi-scan
_exptl_absorpt_process_details sadabs
_exptl_crystal_colour colorless
_exptl_crystal_density_diffrn 1.377
_exptl_crystal_density_meas 1.377
_exptl_crystal_density_method 'not measured'
_exptl_crystal_description block
_exptl_crystal_F_000 292
_exptl_crystal_size_max 0.10
_exptl_crystal_size_mid 0.08
_exptl_crystal_size_min 0.05
_refine_diff_density_max 0.491
_refine_diff_density_min -0.499
_refine_diff_density_rms 0.050
_refine_ls_extinction_coef 0.0039(15)
_refine_ls_extinction_expression Fc^*^=kFc[1+0.001xFc^2^\l^3^/sin(2\q)]^-1/4^
_refine_ls_extinction_method none
_refine_ls_goodness_of_fit_ref 1.038
_refine_ls_hydrogen_treatment mixed
_refine_ls_matrix_type full
_refine_ls_number_parameters 181
_refine_ls_number_reflns 2511
_refine_ls_number_restraints 14
_refine_ls_restrained_S_all 1.063
_refine_ls_R_factor_all 0.0492
_refine_ls_R_factor_gt 0.0403
_refine_ls_shift/su_max 0.000
_refine_ls_shift/su_mean 0.000
_refine_ls_structure_factor_coef Fsqd
_refine_ls_weighting_details 'calc w=1/[\s^2^(Fo^2^)+(0.0612P)^2^+0.4126P] where P=(Fo^2^+2Fc^2^)/3'
_refine_ls_weighting_scheme calc
_refine_ls_wR_factor_gt 0.1105
_refine_ls_wR_factor_ref 0.1160
_reflns_number_gt 2152
_reflns_number_total 2511
_reflns_threshold_expression >2sigma(I)
_cod_data_source_file c6ra04388g2.cif
_cod_data_source_block mo_2015572_0ma.CIF
_cod_original_sg_symbol_H-M P-1
_cod_original_formula_sum 'C16H12 N2 O S'
_cod_database_code 7225497

loop_
_symmetry_equiv_pos_as_xyz
'x, y, z'
'-x, -y, -z'

loop_
_atom_site_label
_atom_site_type_symbol
_atom_site_fract_x
_atom_site_fract_y
_atom_site_fract_z
_atom_site_U_iso_or_equiv
_atom_site_adp_type
_atom_site_occupancy
_atom_site_symmetry_multiplicity
_atom_site_calc_flag
_atom_site_refinement_flags
S1 S 0.11562(8) -0.02943(6) 0.71476(6) 0.03522(19) Uani 1 1 d .
O1 O -0.0269(2) 0.44492(16) 0.84358(16) 0.0409(4) Uani 1 1 d .
N2 N 0.0438(2) 0.21721(17) 0.80287(16) 0.0243(4) Uani 1 1 d .
C14 C 0.6270(3) -0.3472(3) 0.7455(3) 0.0447(6) Uani 1 1 d .
H14 H 0.7314 -0.4130 0.7488 0.054 Uiso 1 1 calc R
C13 C 0.4514(4) -0.3925(3) 0.8106(2) 0.0450(6) Uani 1 1 d .
H13 H 0.4383 -0.4887 0.8586 0.054 Uiso 1 1 calc R
C12 C 0.2934(3) -0.2959(2) 0.8053(2) 0.0347(5) Uani 1 1 d .
H12 H 0.1749 -0.3267 0.8494 0.042 Uiso 1 1 calc R
C11 C 0.3158(3) -0.1531(2) 0.7333(2) 0.0277(4) Uani 1 1 d .
C10 C 0.1415(3) 0.0829(2) 0.82360(19) 0.0256(4) Uani 1 1 d .
C5 C -0.0862(3) 0.2539(2) 0.70774(19) 0.0236(4) Uani 1 1 d U
C4 C -0.2679(3) 0.2306(2) 0.7572(2) 0.0264(4) Uani 1 1 d U
H4 H -0.3080 0.1896 0.8473 0.032 Uiso 1 1 calc R
C3 C -0.3914(3) 0.2699(2) 0.6694(2) 0.0359(5) Uani 1 1 d U
H3 H -0.5194 0.2572 0.7007 0.043 Uiso 1 1 calc R
C2 C -0.3325(3) 0.3277(2) 0.5362(2) 0.0352(5) Uani 1 1 d .
H2 H -0.4188 0.3528 0.4773 0.042 Uiso 1 1 calc R
C6 C 0.0573(3) 0.3252(2) 0.8738(2) 0.0295(5) Uani 1 1 d .
C7 C 0.1722(3) 0.2821(2) 0.9762(2) 0.0326(5) Uani 1 1 d .
H7 H 0.1860 0.3476 1.0277 0.039 Uiso 1 1 calc R
C8 C 0.2607(3) 0.1482(2) 0.9993(2) 0.0327(5) Uani 1 1 d .
H8 H 0.3314 0.1223 1.0682 0.039 Uiso 1 1 calc R
C9 C 0.2486(3) 0.0466(2) 0.9219(2) 0.0308(5) Uani 1 1 d .
H9 H 0.3133 -0.0443 0.9380 0.037 Uiso 1 1 calc R
C1 C -0.1437(3) 0.3478(3) 0.4912(2) 0.0381(5) Uani 1 1 d .
H1 H -0.1017 0.3870 0.4010 0.046 Uiso 1 1 calc R
N1 N -0.0158(3) 0.3108(2) 0.57800(19) 0.0408(5) Uani 1 1 d U
C16 C 0.4931(3) -0.1067(2) 0.6686(2) 0.0336(5) Uani 1 1 d .
H16 H 0.5073 -0.0105 0.6209 0.040 Uiso 1 1 calc R
C15 C 0.6484(3) -0.2044(3) 0.6755(3) 0.0433(6) Uani 1 1 d .
H15 H 0.7675 -0.1737 0.6329 0.052 Uiso 1 1 calc R

loop_
_atom_site_aniso_label
_atom_site_aniso_U_11
_atom_site_aniso_U_22
_atom_site_aniso_U_33
_atom_site_aniso_U_23
_atom_site_aniso_U_13
_atom_site_aniso_U_12
S1 0.0354(3) 0.0321(3) 0.0469(4) -0.0196(2) -0.0219(2) 0.0110(2)
O1 0.0524(10) 0.0333(9) 0.0453(9) -0.0190(7) -0.0254(8) 0.0163(7)
N2 0.0245(8) 0.0257(8) 0.0238(8) -0.0067(7) -0.0085(6) 0.0048(6)
C14 0.0454(14) 0.0519(15) 0.0480(14) -0.0287(12) -0.0275(11) 0.0252(11)
C13 0.0688(17) 0.0312(12) 0.0367(13) -0.0097(10) -0.0193(12) 0.0151(11)
C12 0.0409(12) 0.0301(11) 0.0329(11) -0.0090(9) -0.0050(9) 0.0019(9)
C11 0.0323(11) 0.0267(10) 0.0282(10) -0.0121(8) -0.0121(8) 0.0061(8)
C10 0.0229(9) 0.0269(10) 0.0272(10) -0.0081(8) -0.0039(8) 0.0030(7)
C5 0.0285(10) 0.0197(9) 0.0242(10) -0.0070(7) -0.0090(8) 0.0049(7)
C4 0.0252(9) 0.0300(10) 0.0244(9) -0.0066(7) -0.0030(7) -0.0042(7)
C3 0.0295(10) 0.0406(11) 0.0404(11) -0.0128(9) -0.0067(8) -0.0045(8)
C2 0.0396(12) 0.0316(11) 0.0418(13) -0.0139(10) -0.0232(10) 0.0087(9)
C6 0.0316(11) 0.0318(11) 0.0282(11) -0.0134(9) -0.0076(8) 0.0048(9)
C7 0.0317(11) 0.0430(12) 0.0285(11) -0.0182(9) -0.0098(9) 0.0065(9)
C8 0.0284(10) 0.0466(13) 0.0250(10) -0.0115(9) -0.0098(8) 0.0087(9)
C9 0.0292(10) 0.0345(11) 0.0291(11) -0.0087(9) -0.0097(8) 0.0103(8)
C1 0.0471(13) 0.0430(13) 0.0249(11) -0.0053(9) -0.0107(9) -0.0023(10)
N1 0.0400(11) 0.0486(12) 0.0344(10) -0.0109(9) -0.0073(8) 0.0003(9)
C16 0.0385(12) 0.0323(11) 0.0334(11) -0.0124(9) -0.0083(9) -0.0022(9)
C15 0.0288(11) 0.0610(16) 0.0505(14) -0.0327(13) -0.0108(10) 0.0052(10)

loop_
_atom_type_symbol
_atom_type_description
_atom_type_scat_dispersion_real
_atom_type_scat_dispersion_imag
_atom_type_scat_source
C C 0.0033 0.0016 'International Tables Vol C Tables 4.2.6.8 and 6.1.1.4'
H H 0.0000 0.0000 'International Tables Vol C Tables 4.2.6.8 and 6.1.1.4'
N N 0.0061 0.0033 'International Tables Vol C Tables 4.2.6.8 and 6.1.1.4'
O O 0.0106 0.0060 'International Tables Vol C Tables 4.2.6.8 and 6.1.1.4'
S S 0.1246 0.1234 'International Tables Vol C Tables 4.2.6.8 and 6.1.1.4'

loop_
_geom_angle_atom_site_label_1
_geom_angle_atom_site_label_2
_geom_angle_atom_site_label_3
_geom_angle
C10 S1 C11 100.54(9)
C10 N2 C6 123.36(16)
C10 N2 C5 121.02(16)
C6 N2 C5 115.59(15)
C13 C14 C15 120.1(2)
C13 C14 H14 119.9
C15 C14 H14 119.9
C14 C13 C12 120.7(2)
C14 C13 H13 119.7
C12 C13 H13 119.7
C11 C12 C13 118.8(2)
C11 C12 H12 120.6
C13 C12 H12 120.6
C12 C11 C16 120.60(19)
C12 C11 S1 120.25(16)
C16 C11 S1 119.06(16)
C9 C10 N2 119.61(18)
C9 C10 S1 125.07(16)
N2 C10 S1 115.32(14)
C4 C5 N1 125.40(18)
C4 C5 N2 116.43(17)
N1 C5 N2 118.16(17)
C5 C4 C3 116.71(19)
C5 C4 H4 121.6
C3 C4 H4 121.6
C4 C3 C2 121.8(2)
C4 C3 H3 119.1
C2 C3 H3 119.1
C3 C2 C1 118.7(2)
C3 C2 H2 120.7
C1 C2 H2 120.7
O1 C6 N2 118.89(18)
O1 C6 C7 126.21(19)
N2 C6 C7 114.91(17)
C8 C7 C6 121.07(19)
C8 C7 H7 119.5
C6 C7 H7 119.5
C7 C8 C9 121.72(19)
C7 C8 H8 119.1
C9 C8 H8 119.1
C10 C9 C8 119.19(19)
C10 C9 H9 120.4
C8 C9 H9 120.4
N1 C1 C2 120.8(2)
N1 C1 H1 119.6
C2 C1 H1 119.6
C5 N1 C1 116.59(19)
C15 C16 C11 119.7(2)
C15 C16 H16 120.2
C11 C16 H16 120.2
C14 C15 C16 120.1(2)
C14 C15 H15 119.9
C16 C15 H15 119.9

loop_
_geom_bond_atom_site_label_1
_geom_bond_atom_site_label_2
_geom_bond_distance
S1 C10 1.768(2)
S1 C11 1.778(2)
O1 C6 1.231(2)
N2 C10 1.381(2)
N2 C6 1.412(3)
N2 C5 1.450(2)
C14 C13 1.377(4)
C14 C15 1.378(4)
C14 H14 0.9300
C13 C12 1.392(3)
C13 H13 0.9300
C12 C11 1.385(3)
C12 H12 0.9300
C11 C16 1.389(3)
C10 C9 1.358(3)
C5 C4 1.336(3)
C5 N1 1.353(3)
C4 C3 1.360(3)
C4 H4 0.9300
C3 C2 1.370(3)
C3 H3 0.9300
C2 C1 1.372(3)
C2 H2 0.9300
C6 C7 1.432(3)
C7 C8 1.350(3)
C7 H7 0.9300
C8 C9 1.407(3)
C8 H8 0.9300
C9 H9 0.9300
C1 N1 1.375(3)
C1 H1 0.9300
C16 C15 1.383(3)
C16 H16 0.9300
C15 H15 0.9300

loop_
_geom_torsion_atom_site_label_1
_geom_torsion_atom_site_label_2
_geom_torsion_atom_site_label_3
_geom_torsion_atom_site_label_4
_geom_torsion
C15 C14 C13 C12 0.8(4)
C14 C13 C12 C11 0.0(3)
C13 C12 C11 C16 -0.6(3)
C13 C12 C11 S1 175.84(16)
C10 S1 C11 C12 106.64(17)
C10 S1 C11 C16 -76.83(17)
C6 N2 C10 C9 4.0(3)
C5 N2 C10 C9 -173.93(18)
C6 N2 C10 S1 -175.58(15)
C5 N2 C10 S1 6.5(2)
C11 S1 C10 C9 -18.8(2)
C11 S1 C10 N2 160.81(15)
C10 N2 C5 C4 95.0(2)
C6 N2 C5 C4 -83.1(2)
C10 N2 C5 N1 -86.2(2)
C6 N2 C5 N1 95.7(2)
N1 C5 C4 C3 -1.1(3)
N2 C5 C4 C3 177.61(18)
C5 C4 C3 C2 1.3(3)
C4 C3 C2 C1 -0.8(3)
C10 N2 C6 O1 176.05(19)
C5 N2 C6 O1 -5.9(3)
C10 N2 C6 C7 -3.7(3)
C5 N2 C6 C7 174.32(17)
O1 C6 C7 C8 -179.0(2)
N2 C6 C7 C8 0.8(3)
C6 C7 C8 C9 1.8(3)
N2 C10 C9 C8 -1.2(3)
S1 C10 C9 C8 178.36(15)
C7 C8 C9 C10 -1.6(3)
C3 C2 C1 N1 0.0(3)
C4 C5 N1 C1 0.3(3)
N2 C5 N1 C1 -178.33(18)
C2 C1 N1 C5 0.2(3)
C12 C11 C16 C15 0.4(3)
S1 C11 C16 C15 -176.09(16)
C13 C14 C15 C16 -1.0(3)
C11 C16 C15 C14 0.4(3)
